data_4126773
loop_
_publ_author_name
'Sen, Susan'
'Hosono, Nobuhiko'
'Zheng, Jia-Jia'
'Kusaka, Shinpei'
'Matsuda, Ryotaro'
'Sakaki, Shigeyoshi'
'Kitagawa, Susumu'

_publ_section_title
;
 Cooperative Bond Scission in a Soft Porous Crystal Enables Discriminatory
 Gate-Opening for Ethylene over Ethane.
;
_journal_name_full 'Journal of the American Chemical Society'
_journal_paper_doi 10.1021/jacs.7b10110
_journal_year 2017
_chemical_absolute_configuration 'CHOOSE rm ad rmad syn or unk'
_chemical_formula_moiety 'C60 H32 Co2 O8 S8'
_chemical_formula_sum 'C60 H32 Co2 O8 S8'
_chemical_formula_weight 1255.25
_space_group_crystal_system monoclinic
_space_group_IT_number 4
_space_group_name_Hall 'P 2yb'
_space_group_name_H-M_alt 'P 1 21 1'
_symmetry_space_group_name_Hall 'P 2yb'
_symmetry_space_group_name_H-M 'P 1 21 1'
_atom_sites_solution_hydrogens geom
_atom_sites_solution_primary direct
_atom_sites_solution_secondary difmap
_cell_angle_alpha 90.0000
_cell_angle_beta 99.105(11)
_cell_angle_gamma 90.0000
_cell_formula_units_Z 2
_cell_length_a 11.2611(11)
_cell_length_b 12.2636(11)
_cell_length_c 21.838(3)
_cell_measurement_reflns_used 3134
_cell_measurement_temperature 173
_cell_measurement_theta_max 23.70
_cell_measurement_theta_min 2.66
_cell_volume 2977.9(6)
_computing_cell_refinement 'CrysAlisPro 1.171.39.20a (Rigaku OD, 2015)'
_computing_data_collection 'CrysAlisPro 1.171.39.20a (Rigaku OD, 2015)'
_computing_data_reduction 'CrysAlisPro 1.171.39.20a (Rigaku OD, 2015)'
_computing_molecular_graphics 'CrystalStructure 4.2.5'
_computing_publication_material 'CrystalStructure 4.2.5 (Rigaku, 2017)'
_computing_structure_refinement 'SHELXL Version 2017/1 (Sheldrick, 2008)'
_computing_structure_solution 'SHELXT Version 2014/5 (Sheldrick, 2014)'
_diffrn_ambient_temperature 173
_diffrn_detector_area_resol_mean 5.811
_diffrn_measured_fraction_theta_full 0.999
_diffrn_measured_fraction_theta_max 0.999
_diffrn_measurement_device_type 'Rigaku XtaLAB P200'
_diffrn_measurement_method \w
_diffrn_radiation_type 'Mo K\a'
_diffrn_radiation_wavelength 0.71075
_diffrn_reflns_av_R_equivalents 0.0804
_diffrn_reflns_Laue_measured_fraction_full 0.999
_diffrn_reflns_Laue_measured_fraction_max 0.999
_diffrn_reflns_limit_h_max 13
_diffrn_reflns_limit_h_min -12
_diffrn_reflns_limit_k_max 14
_diffrn_reflns_limit_k_min -13
_diffrn_reflns_limit_l_max 25
_diffrn_reflns_limit_l_min -25
_diffrn_reflns_number 23360
_diffrn_reflns_point_group_measured_fraction_full 0.999
_diffrn_reflns_point_group_measured_fraction_max 0.999
_diffrn_reflns_theta_full 25.020
_diffrn_reflns_theta_max 25.020
_diffrn_reflns_theta_min 1.910
_diffrn_standards_number 0
_exptl_absorpt_coefficient_mu 0.890
_exptl_absorpt_correction_T_max 0.915
_exptl_absorpt_correction_T_min 0.348
_exptl_absorpt_correction_type multi-scan
_exptl_absorpt_process_details
;
CrysAlisPro 1.171.39.20a (Rigaku Oxford Diffraction, 2015)
Empirical absorption correction using spherical harmonics,
 implemented in SCALE3 ABSPACK scaling algorithm.
;
_exptl_crystal_colour brown
_exptl_crystal_density_diffrn 1.400
_exptl_crystal_density_method 'not measured'
_exptl_crystal_description block
_exptl_crystal_F_000 1276.00
_exptl_crystal_size_max 0.100
_exptl_crystal_size_mid 0.100
_exptl_crystal_size_min 0.100
_refine_diff_density_max 5.36
_refine_diff_density_min -0.81
_refine_ls_abs_structure_details
;
 No quotients, so Flack parameter determined by classical intensity fit
;
_refine_ls_abs_structure_Flack 0.00000
_refine_ls_extinction_method none
_refine_ls_goodness_of_fit_ref 1.122
_refine_ls_hydrogen_treatment refxyz
_refine_ls_number_parameters 703
_refine_ls_number_reflns 9714
_refine_ls_number_restraints 1003
_refine_ls_R_factor_all 0.1822
_refine_ls_R_factor_gt 0.1264
_refine_ls_shift/su_max 0.001
_refine_ls_structure_factor_coef Fsqd
_refine_ls_weighting_details 'w = 1/[\s^2^(Fo^2^)+(0.2000P)^2^] where P=(Fo^2^+2Fc^2^)/3'
_refine_ls_weighting_scheme calc
_refine_ls_wR_factor_gt 0.2998
_refine_ls_wR_factor_ref 0.3339
_reflns_Friedel_coverage 0.902
_reflns_Friedel_fraction_full 0.999
_reflns_Friedel_fraction_max 0.999
_reflns_number_gt 5875
_reflns_number_total 9714
_reflns_threshold_expression F^2^>2.0\s(F^2^)
_cod_data_source_file ja7b10110_si_004.cif
_cod_data_source_block xcalibur
_cod_database_code 4126773

loop_
_space_group_symop_id
_space_group_symop_operation_xyz
1 +X,+Y,+Z
2 -X,1/2+Y,-Z

loop_
_atom_site_label
_atom_site_type_symbol
_atom_site_fract_x
_atom_site_fract_y
_atom_site_fract_z
_atom_site_U_iso_or_equiv
_atom_site_adp_type
_atom_site_occupancy
_atom_site_site_symmetry_order
_atom_site_calc_flag
_atom_site_refinement_flags_posn
_atom_site_refinement_flags_adp
Co1 Co 0.6152(2) 0.5056(2) 0.34434(13) 0.0324(7) Uani 1 1 d . U
Co2 Co 0.4491(2) 0.4859(2) 0.23596(15) 0.0402(8) Uani 1 1 d . U
S1 S -0.0807(5) 1.0899(5) 0.4363(3) 0.0437(14) Uani 1 1 d . U
S2 S -0.0968(5) 0.8888(5) 0.3608(3) 0.0435(15) Uani 1 1 d . U
S3 S 0.1997(5) 1.0977(4) 0.6005(3) 0.0415(14) Uani 1 1 d . U
S4 S 0.0793(5) 0.9004(5) 0.5462(3) 0.0458(15) Uani 1 1 d . U
S5 S 1.1719(5) 0.1172(5) 0.2208(3) 0.0427(14) Uani 1 1 d . U
S6 S 1.1663(6) -0.0857(5) 0.1487(3) 0.0485(15) Uani 1 1 d . U
S7 S 1.0115(6) 0.0632(5) 0.0281(3) 0.0483(15) Uani 1 1 d . U
S8 S 0.8796(5) -0.1386(5) -0.0074(3) 0.0441(14) Uani 1 1 d . U
O1 O 0.5010(11) 0.6209(10) 0.3582(7) 0.031(3) Uani 1 1 d . U
O2 O 0.3662(12) 0.6049(11) 0.2715(7) 0.039(3) Uani 1 1 d . U
O3 O 0.5626(13) 1.4124(11) 0.4109(7) 0.039(3) Uani 1 1 d . U
O4 O 0.4400(12) 1.3935(11) 0.3214(7) 0.038(3) Uani 1 1 d . U
O5 O 0.6968(12) 0.3914(11) 0.3008(7) 0.036(3) Uani 1 1 d . U
O6 O 0.5577(12) 0.3664(11) 0.2157(7) 0.037(3) Uani 1 1 d . U
O7 O 0.6355(13) -0.3995(11) 0.2643(8) 0.044(4) Uani 1 1 d . U
O8 O 0.5109(13) -0.4083(13) 0.1709(8) 0.049(4) Uani 1 1 d . U
C1 C 0.4051(17) 0.6459(16) 0.3267(11) 0.034(4) Uani 1 1 d . U
C2 C 0.3269(18) 0.7276(17) 0.3490(11) 0.037(4) Uani 1 1 d . U
C3 C 0.2366(19) 0.7843(16) 0.3083(12) 0.040(4) Uani 1 1 d . U
H3 H 0.222162 0.770586 0.264957 0.048 Uiso 1 1 calc R U
C4 C 0.1688(19) 0.8629(16) 0.3365(10) 0.037(4) Uani 1 1 d . U
H4 H 0.108191 0.902664 0.310510 0.044 Uiso 1 1 calc R U
C5 C 0.1862(18) 0.8840(17) 0.3979(10) 0.036(4) Uani 1 1 d . U
C6 C 0.2736(19) 0.8231(18) 0.4366(11) 0.040(4) Uani 1 1 d . U
H6 H 0.283937 0.834645 0.480092 0.048 Uiso 1 1 calc R U
C7 C 0.3427(19) 0.7493(18) 0.4138(11) 0.039(4) Uani 1 1 d . U
H7 H 0.402612 0.711143 0.441047 0.047 Uiso 1 1 calc R U
C8 C 0.1123(18) 0.9684(16) 0.4243(10) 0.033(4) Uani 1 1 d . U
C9 C 0.1797(18) 1.0436(16) 0.4715(10) 0.033(4) Uani 1 1 d . U
C10 C 0.2492(17) 1.1275(15) 0.4499(10) 0.028(3) Uani 1 1 d . U
C11 C 0.3350(18) 1.1957(15) 0.4926(11) 0.034(4) Uani 1 1 d . U
H11 H 0.342371 1.187778 0.536264 0.041 Uiso 1 1 calc R U
C12 C 0.4034(19) 1.2708(16) 0.4665(11) 0.038(4) Uani 1 1 d . U
H12 H 0.464358 1.308680 0.493293 0.046 Uiso 1 1 calc R U
C13 C 0.3891(19) 1.2932(17) 0.4064(11) 0.037(4) Uani 1 1 d . U
C14 C 0.3045(19) 1.2342(17) 0.3648(11) 0.038(4) Uani 1 1 d . U
H14 H 0.293129 1.247844 0.321481 0.045 Uiso 1 1 calc R U
C15 C 0.2385(19) 1.1552(15) 0.3901(10) 0.033(4) Uani 1 1 d . U
H15 H 0.179825 1.116997 0.362078 0.039 Uiso 1 1 calc R U
C16 C 0.4696(19) 1.3704(16) 0.3800(11) 0.037(4) Uani 1 1 d . U
C17 C -0.0070(18) 0.9828(17) 0.4069(10) 0.038(4) Uani 1 1 d . U
C18 C -0.224(2) 1.0407(17) 0.4099(12) 0.047(4) Uani 1 1 d . U
C19 C -0.3333(19) 1.0905(19) 0.4251(12) 0.049(4) Uani 1 1 d . U
H19 H -0.330575 1.157185 0.447421 0.059 Uiso 1 1 calc R U
C20 C -0.436(2) 1.0399(18) 0.4067(13) 0.051(5) Uani 1 1 d . U
H20 H -0.507997 1.071746 0.416005 0.061 Uiso 1 1 calc R U
C21 C -0.4434(19) 0.9405(18) 0.3739(12) 0.050(5) Uani 1 1 d . U
H21 H -0.518703 0.905113 0.362411 0.060 Uiso 1 1 calc R U
C22 C -0.3396(19) 0.8953(18) 0.3588(12) 0.046(4) Uani 1 1 d . U
H22 H -0.344538 0.830372 0.334805 0.055 Uiso 1 1 calc R U
C23 C -0.233(2) 0.9408(17) 0.3772(11) 0.043(4) Uani 1 1 d . U
C24 C 0.1558(19) 1.0236(16) 0.5339(10) 0.037(4) Uani 1 1 d . U
C25 C 0.075(2) 1.0465(18) 0.6371(11) 0.041(4) Uani 1 1 d . U
C26 C 0.038(2) 1.095(2) 0.6857(12) 0.054(5) Uani 1 1 d . U
H26 H 0.072801 1.161520 0.702309 0.065 Uiso 1 1 calc R U
C27 C -0.053(2) 1.046(2) 0.7106(12) 0.053(5) Uani 1 1 d . U
H27 H -0.080793 1.077866 0.745368 0.063 Uiso 1 1 calc R U
C28 C -0.104(2) 0.9512(19) 0.6860(11) 0.049(5) Uani 1 1 d . U
H28 H -0.167847 0.918605 0.703152 0.059 Uiso 1 1 calc R U
C29 C -0.062(2) 0.9023(19) 0.6355(11) 0.047(4) Uani 1 1 d . U
H29 H -0.096061 0.835987 0.618368 0.056 Uiso 1 1 calc R U
C30 C 0.028(2) 0.9518(18) 0.6117(11) 0.044(4) Uani 1 1 d . U
C31 C 0.6568(19) 0.3493(17) 0.2510(11) 0.036(4) Uani 1 1 d . U
C32 C 0.7394(18) 0.2661(16) 0.2254(11) 0.035(4) Uani 1 1 d . U
C33 C 0.8327(19) 0.2193(17) 0.2660(11) 0.038(4) Uani 1 1 d . U
H33 H 0.846267 0.238896 0.308667 0.046 Uiso 1 1 calc R U
C34 C 0.9055(19) 0.1436(17) 0.2432(10) 0.037(4) Uani 1 1 d . U
H34 H 0.971608 0.113913 0.270580 0.044 Uiso 1 1 calc R U
C35 C 0.8854(17) 0.1088(17) 0.1811(10) 0.032(4) Uani 1 1 d . U
C36 C 0.7879(17) 0.1518(16) 0.1413(10) 0.033(4) Uani 1 1 d . U
H36 H 0.770593 0.129237 0.099198 0.039 Uiso 1 1 calc R U
C37 C 0.7133(19) 0.2322(17) 0.1660(11) 0.037(4) Uani 1 1 d . U
H37 H 0.645108 0.261367 0.139927 0.044 Uiso 1 1 calc R U
C38 C 0.9584(19) 0.0286(16) 0.1558(10) 0.036(4) Uani 1 1 d . U
C39 C 0.9019(19) -0.0495(15) 0.1123(10) 0.034(4) Uani 1 1 d . U
C40 C 0.8245(18) -0.1331(17) 0.1334(10) 0.036(4) Uani 1 1 d . U
C41 C 0.845(2) -0.1585(17) 0.1923(11) 0.040(4) Uani 1 1 d . U
H41 H 0.910561 -0.125128 0.218127 0.048 Uiso 1 1 calc R U
C42 C 0.7722(19) -0.2344(18) 0.2193(12) 0.045(4) Uani 1 1 d . U
H42 H 0.787906 -0.249056 0.262500 0.054 Uiso 1 1 calc R U
C43 C 0.677(2) -0.2873(18) 0.1812(12) 0.042(4) Uani 1 1 d . U
C44 C 0.654(2) -0.2571(19) 0.1199(12) 0.043(4) Uani 1 1 d . U
H44 H 0.588728 -0.289776 0.093355 0.052 Uiso 1 1 calc R U
C45 C 0.7239(19) -0.1801(18) 0.0962(12) 0.045(4) Uani 1 1 d . U
H45 H 0.703713 -0.158501 0.054100 0.054 Uiso 1 1 calc R U
C46 C 0.609(2) -0.3764(18) 0.2108(13) 0.044(4) Uani 1 1 d . U
C47 C 1.0845(19) 0.0219(17) 0.1747(10) 0.038(4) Uani 1 1 d . U
C48 C 1.3134(18) 0.0616(17) 0.2139(10) 0.037(4) Uani 1 1 d . U
C49 C 1.4186(19) 0.1113(19) 0.2407(11) 0.044(4) Uani 1 1 d . U
H49 H 1.419725 0.177514 0.263378 0.052 Uiso 1 1 calc R U
C50 C 1.529(2) 0.054(2) 0.2316(12) 0.054(5) Uani 1 1 d . U
H50 H 1.605726 0.081451 0.249428 0.065 Uiso 1 1 calc R U
C51 C 1.521(2) -0.044(2) 0.1960(13) 0.058(5) Uani 1 1 d . U
H51 H 1.592394 -0.079579 0.188854 0.070 Uiso 1 1 calc R U
C52 C 1.416(2) -0.086(2) 0.1728(12) 0.051(5) Uani 1 1 d . U
H52 H 1.412237 -0.152942 0.150765 0.061 Uiso 1 1 calc R U
C53 C 1.310(2) -0.0326(18) 0.1802(12) 0.047(4) Uani 1 1 d . U
C54 C 0.927(2) -0.0452(16) 0.0519(10) 0.037(4) Uani 1 1 d . U
C55 C 1.026(2) 0.0119(19) -0.0419(11) 0.048(4) Uani 1 1 d . U
C56 C 1.103(2) 0.0545(19) -0.0830(11) 0.049(4) Uani 1 1 d . U
H56 H 1.151459 0.116659 -0.071377 0.058 Uiso 1 1 calc R U
C57 C 1.105(2) 0.004(2) -0.1397(12) 0.056(5) Uani 1 1 d . U
H57 H 1.149417 0.036084 -0.168716 0.067 Uiso 1 1 calc R U
C58 C 1.043(2) -0.094(2) -0.1546(11) 0.052(5) Uani 1 1 d . U
H58 H 1.049536 -0.128856 -0.192891 0.063 Uiso 1 1 calc R U
C59 C 0.974(2) -0.142(2) -0.1158(10) 0.047(4) Uani 1 1 d . U
H59 H 0.932313 -0.208820 -0.126628 0.056 Uiso 1 1 calc R U
C60 C 0.9674(19) -0.0901(18) -0.0601(10) 0.040(4) Uani 1 1 d . U

loop_
_atom_site_aniso_label
_atom_site_aniso_U_11
_atom_site_aniso_U_22
_atom_site_aniso_U_33
_atom_site_aniso_U_23
_atom_site_aniso_U_13
_atom_site_aniso_U_12
Co1 0.0262(14) 0.0224(14) 0.0526(19) 0.0011(13) 0.0185(13) 0.0016(12)
Co2 0.0328(16) 0.0329(17) 0.059(2) -0.0033(15) 0.0211(14) 0.0032(13)
S1 0.036(3) 0.033(3) 0.065(4) -0.010(3) 0.017(3) 0.002(2)
S2 0.031(3) 0.038(3) 0.064(4) -0.014(3) 0.016(3) 0.001(2)
S3 0.051(3) 0.030(3) 0.050(3) -0.007(2) 0.029(3) -0.013(3)
S4 0.054(3) 0.038(3) 0.048(3) -0.002(3) 0.019(3) -0.019(3)
S5 0.039(3) 0.037(3) 0.053(4) -0.006(3) 0.013(3) 0.001(3)
S6 0.050(3) 0.032(3) 0.068(4) -0.005(3) 0.022(3) 0.003(3)
S7 0.065(4) 0.031(3) 0.053(4) 0.000(3) 0.021(3) -0.013(3)
S8 0.057(3) 0.032(3) 0.048(3) -0.008(3) 0.020(3) -0.009(3)
O1 0.020(6) 0.017(6) 0.060(7) -0.003(5) 0.015(5) 0.006(5)
O2 0.028(6) 0.021(6) 0.071(8) -0.002(6) 0.016(6) 0.001(5)
O3 0.040(7) 0.018(7) 0.060(9) -0.002(6) 0.008(7) -0.002(6)
O4 0.041(7) 0.025(7) 0.052(8) 0.005(6) 0.024(7) 0.002(6)
O5 0.032(6) 0.029(6) 0.050(7) -0.004(6) 0.015(6) 0.008(6)
O6 0.032(7) 0.033(7) 0.050(8) -0.004(6) 0.016(6) 0.003(6)
O7 0.040(7) 0.019(7) 0.081(10) 0.018(7) 0.037(8) 0.003(6)
O8 0.037(7) 0.041(8) 0.077(10) -0.015(7) 0.034(7) -0.019(7)
C1 0.020(7) 0.024(7) 0.061(8) -0.002(7) 0.017(7) 0.005(6)
C2 0.031(7) 0.025(7) 0.056(8) -0.005(7) 0.007(7) -0.002(6)
C3 0.038(8) 0.022(8) 0.060(10) -0.005(8) 0.008(8) -0.004(7)
C4 0.037(8) 0.025(8) 0.048(9) -0.001(8) 0.007(8) 0.003(7)
C5 0.037(7) 0.023(7) 0.049(8) -0.002(7) 0.011(7) 0.004(6)
C6 0.036(8) 0.040(9) 0.046(9) -0.002(8) 0.009(8) 0.008(8)
C7 0.035(8) 0.039(9) 0.044(9) 0.000(8) 0.006(8) 0.007(8)
C8 0.034(7) 0.025(7) 0.044(8) 0.003(6) 0.019(6) 0.004(6)
C9 0.032(7) 0.026(7) 0.045(8) -0.002(6) 0.016(7) 0.001(6)
C10 0.026(7) 0.018(7) 0.045(8) 0.002(6) 0.021(7) 0.000(6)
C11 0.031(8) 0.021(8) 0.052(9) 0.001(7) 0.012(7) -0.014(7)
C12 0.034(8) 0.023(8) 0.057(9) 0.002(8) 0.010(8) -0.015(7)
C13 0.034(7) 0.026(7) 0.057(8) 0.002(7) 0.020(7) -0.005(6)
C14 0.040(8) 0.030(8) 0.050(9) 0.000(7) 0.026(8) -0.007(7)
C15 0.041(8) 0.019(8) 0.044(9) -0.005(7) 0.024(8) -0.010(7)
C16 0.035(7) 0.019(7) 0.060(8) -0.003(7) 0.015(7) 0.007(6)
C17 0.035(7) 0.028(7) 0.051(7) -0.001(7) 0.009(6) 0.001(6)
C18 0.045(7) 0.029(7) 0.073(8) -0.004(7) 0.023(7) 0.015(7)
C19 0.043(8) 0.028(8) 0.082(10) -0.006(8) 0.030(8) 0.017(8)
C20 0.031(8) 0.034(9) 0.093(11) 0.000(9) 0.028(9) 0.011(8)
C21 0.030(8) 0.035(9) 0.090(11) 0.007(9) 0.024(8) 0.004(8)
C22 0.038(8) 0.029(8) 0.077(10) 0.003(8) 0.026(8) -0.003(8)
C23 0.040(7) 0.032(7) 0.061(8) 0.000(7) 0.022(7) -0.004(7)
C24 0.046(7) 0.026(7) 0.044(7) -0.004(6) 0.020(6) 0.000(6)
C25 0.046(8) 0.034(7) 0.052(8) 0.003(7) 0.032(7) -0.010(7)
C26 0.061(9) 0.046(9) 0.062(10) 0.001(9) 0.032(8) -0.001(8)
C27 0.055(10) 0.049(9) 0.062(10) -0.001(9) 0.034(9) -0.001(8)
C28 0.053(10) 0.044(9) 0.057(10) 0.001(8) 0.030(8) 0.000(8)
C29 0.053(9) 0.038(9) 0.056(10) 0.000(8) 0.028(8) -0.011(8)
C30 0.050(8) 0.033(7) 0.056(8) 0.005(7) 0.026(7) -0.012(7)
C31 0.034(7) 0.027(7) 0.050(8) -0.008(7) 0.016(7) 0.003(7)
C32 0.030(7) 0.029(7) 0.050(8) -0.003(7) 0.021(7) -0.006(6)
C33 0.038(8) 0.032(8) 0.048(9) -0.005(8) 0.015(8) -0.003(7)
C34 0.035(8) 0.029(8) 0.048(9) -0.010(7) 0.011(8) 0.007(7)
C35 0.029(7) 0.030(7) 0.041(8) -0.004(7) 0.016(6) -0.003(6)
C36 0.027(8) 0.034(8) 0.044(9) -0.008(7) 0.028(7) 0.000(7)
C37 0.032(8) 0.034(8) 0.050(9) -0.005(7) 0.022(8) -0.001(7)
C38 0.041(7) 0.029(7) 0.041(8) -0.001(6) 0.017(7) -0.004(7)
C39 0.040(7) 0.022(7) 0.043(8) -0.005(6) 0.018(7) -0.002(6)
C40 0.036(7) 0.028(7) 0.047(8) -0.006(7) 0.016(7) -0.001(7)
C41 0.039(9) 0.029(8) 0.051(9) 0.006(8) 0.007(8) -0.005(8)
C42 0.040(9) 0.036(9) 0.062(10) 0.005(8) 0.015(8) 0.002(8)
C43 0.039(8) 0.032(8) 0.061(9) -0.004(7) 0.024(7) -0.002(7)
C44 0.038(8) 0.043(9) 0.053(10) -0.010(8) 0.018(8) -0.006(8)
C45 0.039(8) 0.040(9) 0.056(10) -0.004(8) 0.012(8) -0.003(8)
C46 0.037(7) 0.033(8) 0.070(9) -0.009(8) 0.033(8) -0.007(7)
C47 0.044(7) 0.028(7) 0.045(7) -0.003(6) 0.019(6) 0.009(6)
C48 0.034(7) 0.031(7) 0.051(8) 0.002(7) 0.021(7) 0.001(7)
C49 0.037(8) 0.036(9) 0.063(10) 0.009(8) 0.023(8) -0.006(8)
C50 0.044(9) 0.048(9) 0.074(11) 0.016(9) 0.020(9) 0.006(8)
C51 0.043(9) 0.054(10) 0.080(11) 0.012(9) 0.016(9) 0.013(9)
C52 0.040(8) 0.044(9) 0.075(10) 0.006(9) 0.024(8) 0.015(8)
C53 0.041(7) 0.035(7) 0.069(8) 0.006(7) 0.022(7) 0.002(7)
C54 0.051(7) 0.023(7) 0.044(7) -0.007(6) 0.026(6) -0.005(6)
C55 0.053(8) 0.040(7) 0.054(8) 0.011(7) 0.019(7) -0.012(7)
C56 0.054(9) 0.043(9) 0.053(9) 0.007(8) 0.023(8) -0.014(8)
C57 0.057(9) 0.055(10) 0.060(10) 0.005(9) 0.027(8) -0.014(9)
C58 0.059(10) 0.051(9) 0.055(10) 0.003(9) 0.035(8) -0.003(9)
C59 0.054(9) 0.051(9) 0.042(9) -0.002(8) 0.030(8) -0.003(8)
C60 0.047(7) 0.034(7) 0.042(7) 0.001(7) 0.018(7) -0.003(7)

loop_
_atom_type_symbol
_atom_type_description
_atom_type_scat_dispersion_real
_atom_type_scat_dispersion_imag
_atom_type_scat_source
C C 0.0033 0.0016
;
International Tables for Crystallography
(Vol. C, Tables 4.2.6.8 and 6.1.1.4)
;
H H 0.0000 0.0000
;
International Tables for Crystallography
(Vol. C, Table 6.1.1.4)
;
Co Co 0.3494 0.9721
;
International Tables for Crystallography
(Vol. C, Tables 4.2.6.8 and 6.1.1.4)
;
O O 0.0106 0.0060
;
International Tables for Crystallography
(Vol. C, Tables 4.2.6.8 and 6.1.1.4)
;
S S 0.1246 0.1234
;
International Tables for Crystallography
(Vol. C, Tables 4.2.6.8 and 6.1.1.4)
;

loop_
_geom_angle_atom_site_label_1
_geom_angle_atom_site_label_2
_geom_angle_atom_site_label_3
_geom_angle
_geom_angle_site_symmetry_1
_geom_angle_site_symmetry_3
O1 Co1 O5 159.9(6) . .
O1 Co1 O3 91.3(6) . 1_545
O5 Co1 O3 98.9(6) . 1_545
O1 Co1 O7 83.8(6) . 1_565
O5 Co1 O7 82.9(6) . 1_565
O3 Co1 O7 168.6(6) 1_545 1_565
O1 Co1 O4 84.7(5) . 1_545
O5 Co1 O4 85.6(5) . 1_545
O3 Co1 O4 59.8(5) 1_545 1_545
O7 Co1 O4 109.4(6) 1_565 1_545
O1 Co1 S3 96.7(4) . 2_646
O5 Co1 S3 97.7(4) . 2_646
O3 Co1 S3 103.1(4) 1_545 2_646
O7 Co1 S3 87.7(5) 1_565 2_646
O4 Co1 S3 162.9(4) 1_545 2_646
O1 Co1 Co2 79.9(4) . .
O5 Co1 Co2 80.4(4) . .
O3 Co1 Co2 109.2(4) 1_545 .
O7 Co1 Co2 59.9(5) 1_565 .
O4 Co1 Co2 49.5(4) 1_545 .
S3 Co1 Co2 147.51(17) 2_646 .
O2 Co2 O6 168.3(6) . .
O2 Co2 O8 92.1(6) . 1_565
O6 Co2 O8 91.4(6) . 1_565
O2 Co2 O4 87.6(6) . 1_545
O6 Co2 O4 85.5(5) . 1_545
O8 Co2 O4 161.4(6) 1_565 1_545
O2 Co2 Co1 84.1(5) . .
O6 Co2 Co1 84.2(4) . .
O8 Co2 Co1 105.6(5) 1_565 .
O4 Co2 Co1 55.9(4) 1_545 .
C17 S1 C18 95.1(10) . .
C17 S2 C23 95.1(10) . .
C24 S3 C25 92.9(10) . .
C24 S3 Co1 105.9(8) . 2_656
C25 S3 Co1 105.8(8) . 2_656
C30 S4 C24 92.8(10) . .
C47 S5 C48 97.3(10) . .
C47 S6 C53 95.2(11) . .
C55 S7 C54 96.9(10) . .
C60 S8 C54 97.5(10) . .
C1 O1 Co1 129.3(14) . .
C1 O2 Co2 122.5(12) . .
C16 O3 Co1 99.3(14) . 1_565
C16 O4 Co2 155.2(14) . 1_565
C16 O4 Co1 81.1(12) . 1_565
Co2 O4 Co1 74.6(4) 1_565 1_565
C31 O5 Co1 125.9(13) . .
C31 O6 Co2 119.8(13) . .
C46 O7 Co1 152.3(16) . 1_545
C46 O8 Co2 93.9(14) . 1_545
O1 C1 O2 123.8(18) . .
O1 C1 C2 120(2) . .
O2 C1 C2 115.8(18) . .
C3 C2 C7 119.7(19) . .
C3 C2 C1 122(2) . .
C7 C2 C1 118(2) . .
C2 C3 C4 116(2) . .
C2 C3 H3 122.0 . .
C4 C3 H3 122.0 . .
C5 C4 C3 124(2) . .
C5 C4 H4 118.2 . .
C3 C4 H4 118.2 . .
C4 C5 C6 118.2(19) . .
C4 C5 C8 120.8(19) . .
C6 C5 C8 121(2) . .
C7 C6 C5 122(2) . .
C7 C6 H6 119.1 . .
C5 C6 H6 119.1 . .
C6 C7 C2 120(2) . .
C6 C7 H7 119.8 . .
C2 C7 H7 119.8 . .
C17 C8 C9 119.1(18) . .
C17 C8 C5 125(2) . .
C9 C8 C5 116.0(17) . .
C10 C9 C24 129.0(19) . .
C10 C9 C8 117.6(18) . .
C24 C9 C8 113.2(17) . .
C15 C10 C9 123(2) . .
C15 C10 C11 114.8(17) . .
C9 C10 C11 122.4(19) . .
C12 C11 C10 118(2) . .
C12 C11 H11 121.1 . .
C10 C11 H11 121.1 . .
C13 C12 C11 124(2) . .
C13 C12 H12 118.0 . .
C11 C12 H12 118.0 . .
C12 C13 C14 119.7(19) . .
C12 C13 C16 122(2) . .
C14 C13 C16 118(2) . .
C15 C14 C13 117(2) . .
C15 C14 H14 121.5 . .
C13 C14 H14 121.5 . .
C10 C15 C14 126(2) . .
C10 C15 H15 116.8 . .
C14 C15 H15 116.8 . .
O3 C16 O4 119.8(19) . .
O3 C16 C13 124(2) . .
O4 C16 C13 116.3(19) . .
C8 C17 S1 120.8(17) . .
C8 C17 S2 122.4(16) . .
S1 C17 S2 116.6(12) . .
C23 C18 C19 119(2) . .
C23 C18 S1 117.5(17) . .
C19 C18 S1 123.6(18) . .
C20 C19 C18 118(2) . .
C20 C19 H19 121.1 . .
C18 C19 H19 121.1 . .
C19 C20 C21 123(2) . .
C19 C20 H20 118.7 . .
C21 C20 H20 118.7 . .
C22 C21 C20 119(2) . .
C22 C21 H21 120.5 . .
C20 C21 H21 120.5 . .
C23 C22 C21 121(2) . .
C23 C22 H22 119.4 . .
C21 C22 H22 119.4 . .
C22 C23 C18 121(2) . .
C22 C23 S2 124.4(18) . .
C18 C23 S2 114.8(17) . .
C9 C24 S3 129.3(16) . .
C9 C24 S4 116.8(15) . .
S3 C24 S4 113.7(12) . .
C26 C25 C30 124(2) . .
C26 C25 S3 123.3(18) . .
C30 C25 S3 113.0(16) . .
C25 C26 C27 118(2) . .
C25 C26 H26 121.2 . .
C27 C26 H26 121.2 . .
C28 C27 C26 121(2) . .
C28 C27 H27 119.6 . .
C26 C27 H27 119.6 . .
C27 C28 C29 120(2) . .
C27 C28 H28 120.0 . .
C29 C28 H28 120.0 . .
C30 C29 C28 118(2) . .
C30 C29 H29 120.8 . .
C28 C29 H29 120.8 . .
C29 C30 C25 120(2) . .
C29 C30 S4 121.3(18) . .
C25 C30 S4 119.0(16) . .
O5 C31 O6 129.3(19) . .
O5 C31 C32 116.3(19) . .
O6 C31 C32 114.4(19) . .
C37 C32 C33 121(2) . .
C37 C32 C31 120(2) . .
C33 C32 C31 119(2) . .
C34 C33 C32 119(2) . .
C34 C33 H33 120.7 . .
C32 C33 H33 120.7 . .
C33 C34 C35 122(2) . .
C33 C34 H34 118.8 . .
C35 C34 H34 118.8 . .
C36 C35 C34 118.6(18) . .
C36 C35 C38 117.3(19) . .
C34 C35 C38 124.1(19) . .
C35 C36 C37 118(2) . .
C35 C36 H36 121.0 . .
C37 C36 H36 121.0 . .
C32 C37 C36 121(2) . .
C32 C37 H37 119.5 . .
C36 C37 H37 119.5 . .
C47 C38 C39 118.5(18) . .
C47 C38 C35 122.1(19) . .
C39 C38 C35 119.4(18) . .
C54 C39 C38 118.0(18) . .
C54 C39 C40 122.8(19) . .
C38 C39 C40 119.1(18) . .
C41 C40 C45 118(2) . .
C41 C40 C39 117(2) . .
C45 C40 C39 125(2) . .
C40 C41 C42 123(2) . .
C40 C41 H41 118.7 . .
C42 C41 H41 118.7 . .
C43 C42 C41 119(2) . .
C43 C42 H42 120.3 . .
C41 C42 H42 120.3 . .
C44 C43 C42 117(2) . .
C44 C43 C46 125(2) . .
C42 C43 C46 118(2) . .
C43 C44 C45 121(2) . .
C43 C44 H44 119.4 . .
C45 C44 H44 119.4 . .
C44 C45 C40 121(2) . .
C44 C45 H45 119.4 . .
C40 C45 H45 119.4 . .
O7 C46 O8 128(2) . .
O7 C46 C43 121(2) . .
O8 C46 C43 110(2) . .
C38 C47 S5 125.3(15) . .
C38 C47 S6 120.2(16) . .
S5 C47 S6 114.4(12) . .
C53 C48 C49 124(2) . .
C53 C48 S5 114.9(17) . .
C49 C48 S5 121.4(17) . .
C48 C49 C50 115(2) . .
C48 C49 H49 122.6 . .
C50 C49 H49 122.6 . .
C51 C50 C49 120(2) . .
C51 C50 H50 120.2 . .
C49 C50 H50 120.2 . .
C52 C51 C50 121(2) . .
C52 C51 H51 119.4 . .
C50 C51 H51 119.4 . .
C51 C52 C53 121(3) . .
C51 C52 H52 119.7 . .
C53 C52 H52 119.7 . .
C48 C53 C52 120(2) . .
C48 C53 S6 117.9(17) . .
C52 C53 S6 121.8(19) . .
C39 C54 S8 126.5(15) . .
C39 C54 S7 120.5(16) . .
S8 C54 S7 113.0(12) . .
C60 C55 C56 116(2) . .
C60 C55 S7 118.1(16) . .
C56 C55 S7 125.6(19) . .
C57 C56 C55 120(2) . .
C57 C56 H56 120.2 . .
C55 C56 H56 120.2 . .
C56 C57 C58 121(2) . .
C56 C57 H57 119.7 . .
C58 C57 H57 119.7 . .
C59 C58 C57 122(2) . .
C59 C58 H58 118.8 . .
C57 C58 H58 118.8 . .
C58 C59 C60 117(2) . .
C58 C59 H59 121.4 . .
C60 C59 H59 121.4 . .
C59 C60 C55 124(2) . .
C59 C60 S8 122.5(17) . .
C55 C60 S8 113.4(16) . .

loop_
_geom_bond_atom_site_label_1
_geom_bond_atom_site_label_2
_geom_bond_distance
_geom_bond_site_symmetry_2
Co1 O1 1.968(12) .
Co1 O5 1.996(13) .
Co1 O3 2.010(14) 1_545
Co1 O7 2.142(15) 1_565
Co1 O4 2.391(14) 1_545
Co1 S3 2.506(7) 2_646
Co1 Co2 2.786(4) .
Co2 O2 1.958(13) .
Co2 O6 2.002(13) .
Co2 O8 2.121(15) 1_565
Co2 O4 2.198(14) 1_545
S1 C17 1.73(2) .
S1 C18 1.73(2) .
S2 C17 1.74(2) .
S2 C23 1.75(2) .
S3 C24 1.72(2) .
S3 C25 1.83(2) .
S4 C30 1.74(2) .
S4 C24 1.78(2) .
S5 C47 1.74(2) .
S5 C48 1.76(2) .
S6 C47 1.75(2) .
S6 C53 1.77(2) .
S7 C55 1.68(2) .
S7 C54 1.76(2) .
S8 C60 1.74(2) .
S8 C54 1.75(2) .
O1 C1 1.22(2) .
O2 C1 1.32(3) .
O3 C16 1.26(3) .
O4 C16 1.30(3) .
O5 C31 1.22(2) .
O6 C31 1.27(3) .
O7 C46 1.19(3) .
O8 C46 1.35(3) .
C1 C2 1.47(3) .
C2 C3 1.42(3) .
C2 C7 1.42(3) .
C3 C4 1.43(3) .
C3 H3 0.9500 .
C4 C5 1.35(3) .
C4 H4 0.9500 .
C5 C6 1.41(3) .
C5 C8 1.50(3) .
C6 C7 1.34(3) .
C6 H6 0.9500 .
C7 H7 0.9500 .
C8 C17 1.35(3) .
C8 C9 1.50(3) .
C9 C10 1.42(3) .
C9 C24 1.45(3) .
C10 C15 1.34(3) .
C10 C11 1.49(3) .
C11 C12 1.38(3) .
C11 H11 0.9500 .
C12 C13 1.33(3) .
C12 H12 0.9500 .
C13 C14 1.41(3) .
C13 C16 1.49(3) .
C14 C15 1.39(3) .
C14 H14 0.9500 .
C15 H15 0.9500 .
C18 C23 1.41(3) .
C18 C19 1.46(3) .
C19 C20 1.32(3) .
C19 H19 0.9500 .
C20 C21 1.41(3) .
C20 H20 0.9500 .
C21 C22 1.38(3) .
C21 H21 0.9500 .
C22 C23 1.33(3) .
C22 H22 0.9500 .
C25 C26 1.34(3) .
C25 C30 1.36(3) .
C26 C27 1.37(3) .
C26 H26 0.9500 .
C27 C28 1.37(3) .
C27 H27 0.9500 .
C28 C29 1.40(3) .
C28 H28 0.9500 .
C29 C30 1.35(3) .
C29 H29 0.9500 .
C31 C32 1.54(3) .
C32 C37 1.35(3) .
C32 C33 1.39(3) .
C33 C34 1.38(3) .
C33 H33 0.9500 .
C34 C35 1.41(3) .
C34 H34 0.9500 .
C35 C36 1.39(3) .
C35 C38 1.45(3) .
C36 C37 1.45(3) .
C36 H36 0.9500 .
C37 H37 0.9500 .
C38 C47 1.42(3) .
C38 C39 1.42(3) .
C39 C54 1.39(3) .
C39 C40 1.47(3) .
C40 C41 1.31(3) .
C40 C45 1.41(3) .
C41 C42 1.43(3) .
C41 H41 0.9500 .
C42 C43 1.41(3) .
C42 H42 0.9500 .
C43 C44 1.37(3) .
C43 C46 1.53(3) .
C44 C45 1.38(3) .
C44 H44 0.9500 .
C45 H45 0.9500 .
C48 C53 1.37(3) .
C48 C49 1.38(3) .
C49 C50 1.47(3) .
C49 H49 0.9500 .
C50 C51 1.42(4) .
C50 H50 0.9500 .
C51 C52 1.32(3) .
C51 H51 0.9500 .
C52 C53 1.39(3) .
C52 H52 0.9500 .
C55 C60 1.44(3) .
C55 C56 1.44(3) .
C56 C57 1.39(3) .
C56 H56 0.9500 .
C57 C58 1.41(3) .
C57 H57 0.9500 .
C58 C59 1.37(3) .
C58 H58 0.9500 .
C59 C60 1.39(3) .
C59 H59 0.9500 .

loop_
_geom_torsion_atom_site_label_1
_geom_torsion_atom_site_label_2
_geom_torsion_atom_site_label_3
_geom_torsion_atom_site_label_4
_geom_torsion
_geom_torsion_site_symmetry_1
Co1 O1 C1 O2 -8(3) .
Co1 O1 C1 C2 173.4(13) .
Co2 O2 C1 O1 7(3) .
Co2 O2 C1 C2 -174.5(13) .
O1 C1 C2 C3 160(2) .
O2 C1 C2 C3 -19(3) .
O1 C1 C2 C7 -21(3) .
O2 C1 C2 C7 160.5(19) .
C7 C2 C3 C4 2(3) .
C1 C2 C3 C4 -178.9(18) .
C2 C3 C4 C5 0(3) .
C3 C4 C5 C6 -2(3) .
C3 C4 C5 C8 179.6(18) .
C4 C5 C6 C7 3(3) .
C8 C5 C6 C7 -178.3(19) .
C5 C6 C7 C2 -2(3) .
C3 C2 C7 C6 0(3) .
C1 C2 C7 C6 -180.0(19) .
C4 C5 C8 C17 42(3) .
C6 C5 C8 C17 -137(2) .
C4 C5 C8 C9 -136(2) .
C6 C5 C8 C9 45(3) .
C17 C8 C9 C10 -102(2) .
C5 C8 C9 C10 76(2) .
C17 C8 C9 C24 73(2) .
C5 C8 C9 C24 -109(2) .
C24 C9 C10 C15 -161(2) .
C8 C9 C10 C15 13(3) .
C24 C9 C10 C11 15(3) .
C8 C9 C10 C11 -170.0(17) .
C15 C10 C11 C12 -7(3) .
C9 C10 C11 C12 176.3(18) .
C10 C11 C12 C13 7(3) .
C11 C12 C13 C14 -4(3) .
C11 C12 C13 C16 -176.5(19) .
C12 C13 C14 C15 1(3) .
C16 C13 C14 C15 173.9(17) .
C9 C10 C15 C14 -178.4(19) .
C11 C10 C15 C14 5(3) .
C13 C14 C15 C10 -2(3) .
Co1 O3 C16 O4 2(2) 1_565
Co1 O3 C16 C13 -178.7(16) 1_565
Co2 O4 C16 O3 -13(4) 1_565
Co1 O4 C16 O3 -1.6(16) 1_565
Co2 O4 C16 C13 167(2) 1_565
Co1 O4 C16 C13 178.9(16) 1_565
C12 C13 C16 O3 7(3) .
C14 C13 C16 O3 -166.3(19) .
C12 C13 C16 O4 -173.9(19) .
C14 C13 C16 O4 13(3) .
C9 C8 C17 S1 3(3) .
C5 C8 C17 S1 -174.9(16) .
C9 C8 C17 S2 -170.8(15) .
C5 C8 C17 S2 12(3) .
C18 S1 C17 C8 -167(2) .
C18 S1 C17 S2 6.3(15) .
C23 S2 C17 C8 164(2) .
C23 S2 C17 S1 -9.2(15) .
C17 S1 C18 C23 0(2) .
C17 S1 C18 C19 174(2) .
C23 C18 C19 C20 -1(4) .
S1 C18 C19 C20 -174(2) .
C18 C19 C20 C21 0(4) .
C19 C20 C21 C22 -2(4) .
C20 C21 C22 C23 3(4) .
C21 C22 C23 C18 -4(4) .
C21 C22 C23 S2 179.4(19) .
C19 C18 C23 C22 2(4) .
S1 C18 C23 C22 176(2) .
C19 C18 C23 S2 179.5(18) .
S1 C18 C23 S2 -7(3) .
C17 S2 C23 C22 -174(2) .
C17 S2 C23 C18 9(2) .
C10 C9 C24 S3 3(3) .
C8 C9 C24 S3 -172.4(16) .
C10 C9 C24 S4 -172.6(17) .
C8 C9 C24 S4 13(2) .
C25 S3 C24 C9 156(2) .
Co1 S3 C24 C9 -97(2) 2_656
C25 S3 C24 S4 -29.1(14) .
Co1 S3 C24 S4 78.3(12) 2_656
C30 S4 C24 C9 -157.3(18) .
C30 S4 C24 S3 26.9(14) .
C24 S3 C25 C26 -162(2) .
Co1 S3 C25 C26 91(2) 2_656
C24 S3 C25 C30 21(2) .
Co1 S3 C25 C30 -86.5(18) 2_656
C30 C25 C26 C27 0(4) .
S3 C25 C26 C27 -177.1(19) .
C25 C26 C27 C28 -1(4) .
C26 C27 C28 C29 1(4) .
C27 C28 C29 C30 -1(4) .
C28 C29 C30 C25 0(4) .
C28 C29 C30 S4 -176.4(19) .
C26 C25 C30 C29 0(4) .
S3 C25 C30 C29 177.6(19) .
C26 C25 C30 S4 177(2) .
S3 C25 C30 S4 -6(3) .
C24 S4 C30 C29 165(2) .
C24 S4 C30 C25 -12(2) .
Co1 O5 C31 O6 0(3) .
Co1 O5 C31 C32 177.5(12) .
Co2 O6 C31 O5 6(3) .
Co2 O6 C31 C32 -171.9(12) .
O5 C31 C32 C37 -167.0(19) .
O6 C31 C32 C37 11(3) .
O5 C31 C32 C33 19(3) .
O6 C31 C32 C33 -162.6(19) .
C37 C32 C33 C34 6(3) .
C31 C32 C33 C34 179.0(18) .
C32 C33 C34 C35 -3(3) .
C33 C34 C35 C36 0(3) .
C33 C34 C35 C38 -179(2) .
C34 C35 C36 C37 1(3) .
C38 C35 C36 C37 179.9(17) .
C33 C32 C37 C36 -5(3) .
C31 C32 C37 C36 -178.4(17) .
C35 C36 C37 C32 2(3) .
C36 C35 C38 C47 145(2) .
C34 C35 C38 C47 -37(3) .
C36 C35 C38 C39 -38(3) .
C34 C35 C38 C39 141(2) .
C47 C38 C39 C54 -68(3) .
C35 C38 C39 C54 114(2) .
C47 C38 C39 C40 109(2) .
C35 C38 C39 C40 -68(3) .
C54 C39 C40 C41 153(2) .
C38 C39 C40 C41 -25(3) .
C54 C39 C40 C45 -34(3) .
C38 C39 C40 C45 149(2) .
C45 C40 C41 C42 2(3) .
C39 C40 C41 C42 176.7(19) .
C40 C41 C42 C43 2(3) .
C41 C42 C43 C44 -4(3) .
C41 C42 C43 C46 174.0(18) .
C42 C43 C44 C45 2(3) .
C46 C43 C44 C45 -176(2) .
C43 C44 C45 C40 3(3) .
C41 C40 C45 C44 -5(3) .
C39 C40 C45 C44 -178.7(19) .
Co1 O7 C46 O8 13(5) 1_545
Co1 O7 C46 C43 -177.5(19) 1_545
Co2 O8 C46 O7 -5(3) 1_545
Co2 O8 C46 C43 -175.3(14) 1_545
C44 C43 C46 O7 179(2) .
C42 C43 C46 O7 1(3) .
C44 C43 C46 O8 -10(3) .
C42 C43 C46 O8 171.5(18) .
C39 C38 C47 S5 173.0(16) .
C35 C38 C47 S5 -10(3) .
C39 C38 C47 S6 -4(3) .
C35 C38 C47 S6 173.2(16) .
C48 S5 C47 C38 -172.5(19) .
C48 S5 C47 S6 4.7(14) .
C53 S6 C47 C38 172.7(18) .
C53 S6 C47 S5 -4.7(14) .
C47 S5 C48 C53 -2.7(19) .
C47 S5 C48 C49 177.1(19) .
C53 C48 C49 C50 -1(3) .
S5 C48 C49 C50 179.0(16) .
C48 C49 C50 C51 1(3) .
C49 C50 C51 C52 -2(4) .
C50 C51 C52 C53 3(4) .
C49 C48 C53 C52 2(4) .
S5 C48 C53 C52 -178.4(18) .
C49 C48 C53 S6 180.0(18) .
S5 C48 C53 S6 0(2) .
C51 C52 C53 C48 -3(4) .
C51 C52 C53 S6 179(2) .
C47 S6 C53 C48 3(2) .
C47 S6 C53 C52 -179(2) .
C38 C39 C54 S8 173.8(17) .
C40 C39 C54 S8 -4(3) .
C38 C39 C54 S7 -7(3) .
C40 C39 C54 S7 175.4(16) .
C60 S8 C54 C39 -170(2) .
C60 S8 C54 S7 10.9(15) .
C55 S7 C54 C39 172.1(19) .
C55 S7 C54 S8 -8.6(15) .
C54 S7 C55 C60 2(2) .
C54 S7 C55 C56 -170(2) .
C60 C55 C56 C57 8(4) .
S7 C55 C56 C57 -180(2) .
C55 C56 C57 C58 -7(4) .
C56 C57 C58 C59 3(4) .
C57 C58 C59 C60 0(4) .
C58 C59 C60 C55 2(4) .
C58 C59 C60 S8 177.9(18) .
C56 C55 C60 C59 -5(3) .
S7 C55 C60 C59 -178.5(19) .
C56 C55 C60 S8 178.1(18) .
S7 C55 C60 S8 5(3) .
C54 S8 C60 C59 174(2) .
C54 S8 C60 C55 -9.6(19) .
